data_1571815
loop_
_publ_author_name
'Guo, Weiwei'
'Huang, Jianhao'
'Ishihara, Kazuaki'

_publ_section_title
;
 Chiral &#x3c0;-Cu(ii)-catalyzed site-, <i>exo</i>/<i>endo</i>-, and
 enantioselective dearomative (3 + 2) cycloadditions of isoquinolinium
 ylides with enamides, dienamides, and a trienamide.
;
_journal_issue 28
_journal_name_full 'Chemical science'
_journal_page_first 10926
_journal_page_last 10934
_journal_paper_doi 10.1039/d4sc02946a
_journal_volume 15
_journal_year 2024
_chemical_absolute_configuration ad
_chemical_formula_moiety 'C25 H19 Br N6 O'
_chemical_formula_sum 'C25 H19 Br N6 O'
_chemical_formula_weight 499.37
_space_group_crystal_system monoclinic
_space_group_IT_number 4
_space_group_name_Hall 'P 2yb'
_space_group_name_H-M_alt 'P 1 21 1'
_atom_sites_solution_hydrogens geom
_atom_sites_solution_primary dual
_audit_creation_date 2023-07-21
_audit_creation_method
;
Olex2 1.2-ac3
(compiled 2017.08.10 svn.r3458 for OlexSys, GUI svn.r5381)
;
_audit_update_record
;
2024-01-17 deposited with the CCDC.	2024-06-06 downloaded from the CCDC.
;
_cell_angle_alpha 90
_cell_angle_beta 103.686(3)
_cell_angle_gamma 90
_cell_formula_units_Z 2
_cell_length_a 8.2893(3)
_cell_length_b 14.1630(4)
_cell_length_c 10.0325(3)
_cell_measurement_reflns_used 7952
_cell_measurement_temperature 123.15
_cell_measurement_theta_max 30.7380
_cell_measurement_theta_min 2.1200
_cell_volume 1144.39(6)
_computing_cell_refinement 'CrysAlisPro 1.171.38.46 (Rigaku OD, 2015)'
_computing_data_collection 'CrysAlisPro 1.171.38.46 (Rigaku OD, 2015)'
_computing_data_reduction 'CrysAlisPro 1.171.38.46 (Rigaku OD, 2015)'
_computing_molecular_graphics 'Olex2 (Dolomanov et al., 2009)'
_computing_publication_material 'Olex2 (Dolomanov et al., 2009)'
_computing_structure_refinement 'ShelXL (Sheldrick, 2015)'
_computing_structure_solution 'ShelXT (Sheldrick, 2015)'
_diffrn_ambient_temperature 123.15
_diffrn_detector 'CCD plate'
_diffrn_measured_fraction_theta_full 0.997
_diffrn_measured_fraction_theta_max 0.893
_diffrn_measurement_details
;
List of Runs (angles in degrees, time in seconds):

  # Type    Start    End  Width  t~exp~   \w     \q     \k     \f   Frames
#--------------------------------------------------------------------------
  1  \w   -105.00  75.00   0.50    5.00    --  -15.00  45.00   0.00  360
  2  \w   -105.00  75.00   0.50    5.00    --  -15.00  45.00  90.00  360
;
_diffrn_measurement_device 'abstract diffractometer'
_diffrn_measurement_device_type 'dtrek-CrysAlisPro-abstract goniometer imported rigaku-d*trek images'
_diffrn_measurement_method '\w scans'
_diffrn_orient_matrix_type 'CrysAlisPro convention (1999,Acta A55,543-557)'
_diffrn_orient_matrix_UB_11 0.0488917000
_diffrn_orient_matrix_UB_12 0.0068484000
_diffrn_orient_matrix_UB_13 0.0675495000
_diffrn_orient_matrix_UB_21 -0.0694509000
_diffrn_orient_matrix_UB_22 0.0201735000
_diffrn_orient_matrix_UB_23 0.0192957000
_diffrn_orient_matrix_UB_31 -0.0235822000
_diffrn_orient_matrix_UB_32 -0.0453214000
_diffrn_orient_matrix_UB_33 0.0187664000
_diffrn_radiation_monochromator graphite
_diffrn_radiation_probe x-ray
_diffrn_radiation_type MoK\a
_diffrn_radiation_wavelength 0.71073
_diffrn_reflns_av_R_equivalents 0.0154
_diffrn_reflns_av_unetI/netI 0.0194
_diffrn_reflns_Laue_measured_fraction_full 0.997
_diffrn_reflns_Laue_measured_fraction_max 0.893
_diffrn_reflns_limit_h_max 10
_diffrn_reflns_limit_h_min -11
_diffrn_reflns_limit_k_max 20
_diffrn_reflns_limit_k_min -17
_diffrn_reflns_limit_l_max 14
_diffrn_reflns_limit_l_min -13
_diffrn_reflns_number 9917
_diffrn_reflns_point_group_measured_fraction_full 0.928
_diffrn_reflns_point_group_measured_fraction_max 0.772
_diffrn_reflns_theta_full 25.242
_diffrn_reflns_theta_max 30.815
_diffrn_reflns_theta_min 2.089
_diffrn_source 'fine-focus sealed X-ray tube'
_diffrn_source_type 'Enhance (Mo) X-ray Source'
_exptl_absorpt_coefficient_mu 1.826
_exptl_absorpt_correction_T_max 1.00000
_exptl_absorpt_correction_T_min 0.75042
_exptl_absorpt_correction_type multi-scan
_exptl_absorpt_process_details
;
CrysAlisPro 1.171.38.46 (Rigaku Oxford Diffraction, 2015)
Empirical absorption correction using spherical harmonics,
 implemented in SCALE3 ABSPACK scaling algorithm.
;
_exptl_crystal_colour colourless
_exptl_crystal_colour_primary colourless
_exptl_crystal_density_diffrn 1.449
_exptl_crystal_description block
_exptl_crystal_F_000 508
_exptl_crystal_size_max 0.8
_exptl_crystal_size_mid 0.5
_exptl_crystal_size_min 0.3
_refine_diff_density_max 0.349
_refine_diff_density_min -0.751
_refine_diff_density_rms 0.054
_refine_ls_abs_structure_details
;
 Flack x determined using 2000 quotients [(I+)-(I-)]/[(I+)+(I-)]
 (Parsons, Flack and Wagner, Acta Cryst. B69 (2013) 249-259).
;
_refine_ls_abs_structure_Flack 0.011(4)
_refine_ls_extinction_method none
_refine_ls_goodness_of_fit_ref 1.075
_refine_ls_hydrogen_treatment constr
_refine_ls_matrix_type full
_refine_ls_number_parameters 300
_refine_ls_number_reflns 5540
_refine_ls_number_restraints 1
_refine_ls_restrained_S_all 1.075
_refine_ls_R_factor_all 0.0265
_refine_ls_R_factor_gt 0.0246
_refine_ls_shift/su_max 0.001
_refine_ls_shift/su_mean 0.000
_refine_ls_structure_factor_coef Fsqd
_refine_ls_weighting_details 'w=1/[\s^2^(Fo^2^)+(0.0462P)^2^] where P=(Fo^2^+2Fc^2^)/3'
_refine_ls_weighting_scheme calc
_refine_ls_wR_factor_gt 0.0650
_refine_ls_wR_factor_ref 0.0655
_reflns_Friedel_coverage 0.667
_reflns_Friedel_fraction_full 0.852
_reflns_Friedel_fraction_max 0.641
_reflns_number_gt 5185
_reflns_number_total 5540
_reflns_threshold_expression 'I > 2\s(I)'
_cod_data_source_file d4sc02946a2.cif
_cod_data_source_block 20230721-
_cod_depositor_comments 'Adding full bibliography for 1571815.cif.'
_cod_database_code 1571815
_shelx_shelxl_version_number 2018/1
_shelx_space_group_comment
;
The symmetry employed for this shelxl refinement is uniquely defined
by the following loop, which should always be used as a source of
symmetry information in preference to the above space-group names.
They are only intended as comments.
;
_reflns_odcompleteness_completeness 89.33
_reflns_odcompleteness_iscentric 1
_reflns_odcompleteness_theta 30.75
_olex2_refinement_description
;
1. Fixed Uiso
 At 1.2 times of:
  All C(H) groups
 At 1.5 times of:
  All C(H,H,H) groups
2.a Ternary CH refined with riding coordinates:
 C00E(H00E), C00G(H00G), C00O(H00O)
2.b Aromatic/amide H refined with riding coordinates:
 C008(H008), C00B(H00B), C00D(H00D), C00H(H00H), C00I(H00I), C00Q(H00Q),
 C00R(H00R), C00T(H00T), C00V(H00V), C00X(H00X)
2.c Idealised Me refined as rotating group:
 C00U(H00A,H00C,H00F), C00W(H00J,H00K,H00L)
;
_olex2_submission_special_instructions 'No special instructions were received'
_oxdiff_exptl_absorpt_empirical_details
;
Empirical correction (ABSPACK) includes:
- Absorption correction using spherical harmonics
- Frame scaling
- Detector area scaling
;
_oxdiff_exptl_absorpt_empirical_full_max 1.292
_oxdiff_exptl_absorpt_empirical_full_min 0.784

loop_
_space_group_symop_operation_xyz
'x, y, z'
'-x, y+1/2, -z'

loop_
_atom_site_label
_atom_site_type_symbol
_atom_site_fract_x
_atom_site_fract_y
_atom_site_fract_z
_atom_site_U_iso_or_equiv
_atom_site_adp_type
_atom_site_occupancy
_atom_site_site_symmetry_order
_atom_site_calc_flag
_atom_site_refinement_flags_posn
_atom_site_refinement_flags_adp
_atom_site_refinement_flags_occupancy
_atom_site_disorder_assembly
_atom_site_disorder_group
Br01 Br 0.45970(3) 0.71443(2) 0.64231(2) 0.03805(8) Uani 1 1 d . . . . .
N002 N 0.4565(2) 0.40079(14) 0.13487(15) 0.0183(3) Uani 1 1 d . . . . .
N003 N 0.1009(2) 0.53542(13) 0.58925(17) 0.0201(3) Uani 1 1 d . . . . .
N004 N 0.40059(19) 0.43387(11) 0.24705(16) 0.0149(3) Uani 1 1 d . . . . .
N005 N 0.0504(2) 0.59880(12) 0.48228(16) 0.0177(3) Uani 1 1 d . . . . .
O006 O 0.0429(3) 0.63061(14) 0.25985(17) 0.0416(5) Uani 1 1 d . . . . .
C007 C 0.1788(2) 0.33378(15) 0.06549(18) 0.0176(4) Uani 1 1 d . . . . .
C008 C 0.3472(2) 0.35132(15) 0.05044(19) 0.0193(4) Uani 1 1 d . . . . .
H008 H 0.377686 0.325106 -0.024991 0.023 Uiso 1 1 calc R . . . .
N009 N 0.5431(3) 0.64697(17) 0.1597(2) 0.0398(5) Uani 1 1 d . . . . .
C00A C 0.1162(2) 0.39160(14) 0.15573(18) 0.0174(4) Uani 1 1 d . . . . .
C00B C 0.0794(3) 0.26351(16) -0.0092(2) 0.0235(4) Uani 1 1 d . . . . .
H00B H 0.119971 0.225733 -0.069767 0.028 Uiso 1 1 calc R . . . .
N00C N 0.7917(2) 0.42819(16) 0.4379(2) 0.0324(5) Uani 1 1 d . . . . .
C00D C -0.0424(2) 0.37725(18) 0.1724(2) 0.0243(4) Uani 1 1 d . . . . .
H00D H -0.083488 0.415050 0.232572 0.029 Uiso 1 1 calc R . . . .
C00E C 0.2293(2) 0.47030(14) 0.22110(18) 0.0158(3) Uani 1 1 d . . . . .
H00E H 0.216828 0.524165 0.158162 0.019 Uiso 1 1 calc R . . . .
C00F C 0.5061(2) 0.50742(15) 0.3242(2) 0.0173(4) Uani 1 1 d . . . . .
C00G C 0.2230(2) 0.50452(13) 0.36399(18) 0.0156(3) Uani 1 1 d . . . . .
H00G H 0.199520 0.451539 0.419346 0.019 Uiso 1 1 calc R . . . .
C00H C -0.0667(3) 0.64822(19) 0.6432(2) 0.0281(5) Uani 1 1 d . . . . .
H00H H -0.127683 0.681693 0.694237 0.034 Uiso 1 1 calc R . . . .
C00I C 0.5666(3) 0.5591(2) 0.8158(2) 0.0310(5) Uani 1 1 d . . . . .
H00I H 0.588189 0.605162 0.883726 0.037 Uiso 1 1 calc R . . . .
C00J C 0.0962(3) 0.58275(16) 0.35987(19) 0.0212(4) Uani 1 1 d . . . . .
C00K C 0.5044(3) 0.58430(16) 0.6798(2) 0.0209(4) Uani 1 1 d . . . . .
C00L C -0.0518(2) 0.66921(16) 0.5141(2) 0.0217(4) Uani 1 1 d . . . . .
C00M C 0.5331(3) 0.58624(16) 0.2333(2) 0.0251(4) Uani 1 1 d . . . . .
C00N C 0.6695(2) 0.46518(16) 0.3903(2) 0.0216(4) Uani 1 1 d . . . . .
C00O C 0.4021(2) 0.54464(13) 0.42667(18) 0.0154(3) Uani 1 1 d . . . . .
H00O H 0.397311 0.613693 0.420764 0.018 Uiso 1 1 calc R . . . .
C00P C 0.4707(2) 0.51737(14) 0.57516(18) 0.0156(3) Uani 1 1 d . . . . .
C00Q C 0.5964(3) 0.4655(2) 0.8499(2) 0.0335(5) Uani 1 1 d . . . . .
H00Q H 0.639491 0.448339 0.940779 0.040 Uiso 1 1 calc R . . . .
C00R C -0.0813(3) 0.25020(18) 0.0074(2) 0.0286(5) Uani 1 1 d . . . . .
H00R H -0.148711 0.203801 -0.042840 0.034 Uiso 1 1 calc R . . . .
C00S C 0.0288(3) 0.56545(17) 0.6850(2) 0.0259(5) Uani 1 1 d . . . . .
C00T C -0.1410(3) 0.30610(18) 0.0990(2) 0.0278(5) Uani 1 1 d . . . . .
H00T H -0.247396 0.295978 0.111306 0.033 Uiso 1 1 calc R . . . .
C00U C 0.0532(4) 0.5134(3) 0.8169(3) 0.0450(7) Uani 1 1 d . . . . .
H00A H -0.051304 0.488453 0.826285 0.068 Uiso 1 1 calc GR . . . .
H00C H 0.096650 0.555574 0.891690 0.068 Uiso 1 1 calc GR . . . .
H00F H 0.129914 0.462449 0.818064 0.068 Uiso 1 1 calc GR . . . .
C00V C 0.5621(3) 0.39696(18) 0.7485(2) 0.0290(5) Uani 1 1 d . . . . .
H00V H 0.581191 0.333654 0.771551 0.035 Uiso 1 1 calc R . . . .
C00W C -0.1160(3) 0.75085(17) 0.4237(2) 0.0297(5) Uani 1 1 d . . . . .
H00J H -0.024766 0.789520 0.413018 0.045 Uiso 1 1 calc GR . . . .
H00K H -0.189403 0.787503 0.464142 0.045 Uiso 1 1 calc GR . . . .
H00L H -0.175291 0.728179 0.335468 0.045 Uiso 1 1 calc GR . . . .
C00X C 0.4995(3) 0.42267(15) 0.6133(2) 0.0209(4) Uani 1 1 d . . . . .
H00X H 0.476070 0.376068 0.546159 0.025 Uiso 1 1 calc R . . . .

loop_
_atom_site_aniso_label
_atom_site_aniso_U_11
_atom_site_aniso_U_22
_atom_site_aniso_U_33
_atom_site_aniso_U_23
_atom_site_aniso_U_13
_atom_site_aniso_U_12
Br01 0.06781(17) 0.01825(11) 0.02881(11) -0.01056(9) 0.01288(10) -0.00411(11)
N002 0.0241(8) 0.0184(9) 0.0140(8) -0.0006(6) 0.0075(6) 0.0020(6)
N003 0.0220(8) 0.0238(9) 0.0142(7) 0.0016(6) 0.0038(6) 0.0021(7)
N004 0.0172(7) 0.0155(8) 0.0126(7) -0.0023(6) 0.0048(6) -0.0012(6)
N005 0.0193(7) 0.0185(8) 0.0146(7) -0.0012(6) 0.0028(6) 0.0036(6)
O006 0.0653(12) 0.0417(11) 0.0202(8) 0.0115(7) 0.0148(8) 0.0356(10)
C007 0.0216(9) 0.0195(9) 0.0110(7) -0.0013(7) 0.0024(6) 0.0008(7)
C008 0.0255(9) 0.0195(10) 0.0143(8) -0.0038(7) 0.0073(7) 0.0010(7)
N009 0.0651(15) 0.0307(12) 0.0265(10) 0.0010(8) 0.0165(10) -0.0164(11)
C00A 0.0215(9) 0.0173(9) 0.0121(8) -0.0005(7) 0.0013(7) 0.0021(7)
C00B 0.0277(10) 0.0230(11) 0.0179(8) -0.0046(8) 0.0014(8) -0.0006(8)
N00C 0.0237(9) 0.0455(13) 0.0276(9) -0.0088(9) 0.0053(7) -0.0015(9)
C00D 0.0215(10) 0.0306(13) 0.0205(9) -0.0035(9) 0.0045(8) 0.0037(8)
C00E 0.0215(9) 0.0151(9) 0.0112(7) -0.0004(6) 0.0043(6) 0.0039(7)
C00F 0.0238(9) 0.0165(9) 0.0125(7) -0.0016(7) 0.0062(7) -0.0054(7)
C00G 0.0216(9) 0.0141(9) 0.0112(7) 0.0003(6) 0.0037(6) 0.0029(7)
C00H 0.0266(11) 0.0345(14) 0.0246(10) -0.0101(9) 0.0087(8) 0.0064(9)
C00I 0.0343(12) 0.0426(15) 0.0144(9) -0.0056(9) 0.0025(8) -0.0103(10)
C00J 0.0285(10) 0.0193(10) 0.0153(8) 0.0003(7) 0.0043(7) 0.0080(8)
C00K 0.0253(9) 0.0220(10) 0.0152(8) -0.0027(7) 0.0048(7) -0.0036(8)
C00L 0.0196(9) 0.0209(10) 0.0236(10) -0.0083(8) 0.0027(7) 0.0030(8)
C00M 0.0375(12) 0.0211(10) 0.0187(9) -0.0033(8) 0.0109(8) -0.0087(9)
C00N 0.0226(10) 0.0257(11) 0.0178(9) -0.0065(8) 0.0077(7) -0.0077(8)
C00O 0.0238(9) 0.0118(8) 0.0109(7) -0.0007(6) 0.0049(7) 0.0007(7)
C00P 0.0184(8) 0.0166(9) 0.0120(7) -0.0008(7) 0.0039(6) -0.0019(7)
C00Q 0.0293(11) 0.0522(16) 0.0163(9) 0.0110(10) 0.0004(8) -0.0052(11)
C00R 0.0272(11) 0.0295(11) 0.0255(10) -0.0043(9) -0.0007(8) -0.0051(9)
C00S 0.0256(10) 0.0344(13) 0.0182(9) -0.0019(8) 0.0059(8) 0.0030(9)
C00T 0.0192(9) 0.0326(13) 0.0298(11) -0.0006(9) 0.0020(8) -0.0020(9)
C00U 0.0564(17) 0.059(2) 0.0251(11) 0.0061(13) 0.0207(11) 0.0126(15)
C00V 0.0273(10) 0.0329(13) 0.0264(10) 0.0154(9) 0.0054(8) 0.0039(9)
C00W 0.0333(12) 0.0220(10) 0.0313(11) -0.0047(9) 0.0024(9) 0.0108(9)
C00X 0.0243(10) 0.0194(10) 0.0199(9) 0.0038(8) 0.0070(8) -0.0005(8)

loop_
_atom_type_symbol
_atom_type_description
_atom_type_scat_dispersion_real
_atom_type_scat_dispersion_imag
_atom_type_scat_source
Br Br -0.2901 2.4595 'International Tables Vol C Tables 4.2.6.8 and 6.1.1.4'
C C 0.0033 0.0016 'International Tables Vol C Tables 4.2.6.8 and 6.1.1.4'
N N 0.0061 0.0033 'International Tables Vol C Tables 4.2.6.8 and 6.1.1.4'
O O 0.0106 0.0060 'International Tables Vol C Tables 4.2.6.8 and 6.1.1.4'
H H 0.0000 0.0000 'International Tables Vol C Tables 4.2.6.8 and 6.1.1.4'

loop_
_geom_angle_atom_site_label_1
_geom_angle_atom_site_label_2
_geom_angle_atom_site_label_3
_geom_angle
_geom_angle_site_symmetry_1
_geom_angle_site_symmetry_3
_geom_angle_publ_flag
C008 N002 N004 113.30(15) . . ?
C00S N003 N005 104.45(17) . . ?
N002 N004 C00E 117.70(14) . . ?
N002 N004 C00F 113.32(15) . . ?
C00F N004 C00E 105.96(15) . . ?
N003 N005 C00J 118.91(16) . . ?
N003 N005 C00L 112.02(16) . . ?
C00J N005 C00L 128.94(17) . . ?
C00A C007 C008 118.33(18) . . ?
C00B C007 C008 121.61(18) . . ?
C00B C007 C00A 120.05(18) . . ?
N002 C008 C007 124.36(17) . . ?
C007 C00A C00E 115.14(17) . . ?
C00D C00A C007 119.96(19) . . ?
C00D C00A C00E 124.79(18) . . ?
C007 C00B C00R 119.51(19) . . ?
C00A C00D C00T 120.0(2) . . ?
N004 C00E C00A 107.02(15) . . ?
N004 C00E C00G 101.00(13) . . ?
C00A C00E C00G 119.26(16) . . ?
N004 C00F C00M 111.55(16) . . ?
N004 C00F C00N 108.55(17) . . ?
N004 C00F C00O 103.47(14) . . ?
C00M C00F C00O 109.40(17) . . ?
C00N C00F C00M 108.73(17) . . ?
C00N C00F C00O 115.10(16) . . ?
C00E C00G C00O 104.54(14) . . ?
C00J C00G C00E 112.51(14) . . ?
C00J C00G C00O 109.15(16) . . ?
C00L C00H C00S 106.92(18) . . ?
C00Q C00I C00K 119.7(2) . . ?
N005 C00J C00G 115.31(16) . . ?
O006 C00J N005 121.46(19) . . ?
O006 C00J C00G 123.18(18) . . ?
C00I C00K Br01 117.03(17) . . ?
C00I C00K C00P 121.8(2) . . ?
C00P C00K Br01 121.10(15) . . ?
N005 C00L C00W 124.45(19) . . ?
C00H C00L N005 104.97(19) . . ?
C00H C00L C00W 130.5(2) . . ?
N009 C00M C00F 175.6(3) . . ?
N00C C00N C00F 176.3(2) . . ?
C00G C00O C00F 103.17(14) . . ?
C00P C00O C00F 114.79(16) . . ?
C00P C00O C00G 113.57(15) . . ?
C00K C00P C00O 121.98(18) . . ?
C00K C00P C00X 117.11(18) . . ?
C00X C00P C00O 120.90(17) . . ?
C00I C00Q C00V 119.9(2) . . ?
C00T C00R C00B 120.1(2) . . ?
N003 C00S C00H 111.62(19) . . ?
N003 C00S C00U 120.0(2) . . ?
C00H C00S C00U 128.4(2) . . ?
C00R C00T C00D 120.3(2) . . ?
C00X C00V C00Q 120.0(2) . . ?
C00V C00X C00P 121.4(2) . . ?

loop_
_geom_bond_atom_site_label_1
_geom_bond_atom_site_label_2
_geom_bond_distance
_geom_bond_site_symmetry_2
_geom_bond_publ_flag
Br01 C00K 1.900(2) . ?
N002 N004 1.396(2) . ?
N002 C008 1.291(3) . ?
N003 N005 1.386(2) . ?
N003 C00S 1.317(3) . ?
N004 C00E 1.475(2) . ?
N004 C00F 1.459(3) . ?
N005 C00J 1.387(2) . ?
N005 C00L 1.393(3) . ?
O006 C00J 1.205(3) . ?
C007 C008 1.460(3) . ?
C007 C00A 1.408(3) . ?
C007 C00B 1.392(3) . ?
N009 C00M 1.149(3) . ?
C00A C00D 1.378(3) . ?
C00A C00E 1.504(3) . ?
C00B C00R 1.394(3) . ?
N00C C00N 1.140(3) . ?
C00D C00T 1.393(3) . ?
C00E C00G 1.526(2) . ?
C00F C00M 1.492(3) . ?
C00F C00N 1.486(3) . ?
C00F C00O 1.580(3) . ?
C00G C00J 1.521(3) . ?
C00G C00O 1.575(3) . ?
C00H C00L 1.363(3) . ?
C00H C00S 1.421(3) . ?
C00I C00K 1.387(3) . ?
C00I C00Q 1.375(4) . ?
C00K C00P 1.392(3) . ?
C00L C00W 1.488(3) . ?
C00O C00P 1.514(2) . ?
C00P C00X 1.400(3) . ?
C00Q C00V 1.386(4) . ?
C00R C00T 1.389(3) . ?
C00S C00U 1.487(3) . ?
C00V C00X 1.382(3) . ?
